data_4509181
loop_
_publ_author_name
'Konarev, Dmitri V.'
'Khasanov, Salavat S.'
'Saito, Gunzi'
'Lyubovskaya, Rimma N.'

_publ_section_title
;
 Design of Molecular and Ionic Complexes of Fullerene C60with Metal(II)
 Octaethylporphyrins, MIIOEP (M = Zn, Co, Fe, and Mn) Containing
 Coordination M&#x2212;N(ligand) and M&#x2212;C(C60&#x2212;) Bonds
;
_journal_issue 2
_journal_name_full 'Crystal Growth &amp; Design'
_journal_page_first 1170
_journal_paper_doi 10.1021/cg8010184
_journal_volume 9
_journal_year 2009
_chemical_formula_moiety 'C36 H44 N4 Co, (c60 1-), (C8 H16 N 1+), C6 H4 Cl2'
_chemical_formula_sum 'C110 H64 Cl2 Co N5'
_chemical_formula_weight 1585.49
_chemical_name_systematic
;
 ?
;
_space_group_IT_number 33
_symmetry_cell_setting orthorhombic
_symmetry_space_group_name_Hall 'P 2c -2n'
_symmetry_space_group_name_H-M 'P n a 21'
_atom_sites_solution_hydrogens geom
_atom_sites_solution_primary direct
_atom_sites_solution_secondary difmap
_audit_creation_method SHELXL-97
_cell_angle_alpha 90.00
_cell_angle_beta 90.00
_cell_angle_gamma 90.00
_cell_formula_units_Z 4
_cell_length_a 25.646(1)
_cell_length_b 18.250(1)
_cell_length_c 15.062(1)
_cell_measurement_reflns_used 51801
_cell_measurement_temperature 100(2)
_cell_measurement_theta_max 26
_cell_measurement_theta_min 4
_cell_volume 7049.6(7)
_computing_cell_refinement MAC-DENZO
_computing_data_collection MAC-DENZO
_computing_data_reduction MAC-DENZO
_computing_molecular_graphics 'WinGX (Farrugia, 1999)'
_computing_publication_material 'SHELXL-97 (Sheldrick, 1997)'
_computing_structure_refinement 'SHELXL-97 (Sheldrick, 1997)'
_computing_structure_solution 'SHELXS-97 (Sheldrick, 1997)'
_diffrn_ambient_temperature 100(2)
_diffrn_detector_area_resol_mean 0.08
_diffrn_measured_fraction_theta_full 0.988
_diffrn_measured_fraction_theta_max 0.988
_diffrn_measurement_device_type 'MAC_Science Image Plate diffractometer'
_diffrn_measurement_method 'oscillation pattern reflections integration'
_diffrn_radiation_monochromator graphite
_diffrn_radiation_source 'fine-focus sealed tube'
_diffrn_radiation_type MoK\a
_diffrn_radiation_wavelength 0.71073
_diffrn_reflns_av_R_equivalents 0.0480
_diffrn_reflns_av_sigmaI/netI 0.0410
_diffrn_reflns_limit_h_max 32
_diffrn_reflns_limit_h_min -32
_diffrn_reflns_limit_k_max 22
_diffrn_reflns_limit_k_min -22
_diffrn_reflns_limit_l_max 0
_diffrn_reflns_limit_l_min -19
_diffrn_reflns_number 26649
_diffrn_reflns_theta_full 26.76
_diffrn_reflns_theta_max 26.76
_diffrn_reflns_theta_min 2.23
_exptl_absorpt_coefficient_mu 0.384
_exptl_absorpt_correction_T_max 0.8935
_exptl_absorpt_correction_T_min 0.8312
_exptl_absorpt_correction_type empirical
_exptl_absorpt_process_details
;
 reflections integration procedure incorporates scaling procedures that takes
 into account absorption corrections too; in case of low absorption crystals it 
 works well
;
_exptl_crystal_colour black
_exptl_crystal_density_diffrn 1.494
_exptl_crystal_density_method 'not measured'
_exptl_crystal_description prism
_exptl_crystal_F_000 3280
_exptl_crystal_size_max 0.50
_exptl_crystal_size_mid 0.40
_exptl_crystal_size_min 0.30
_refine_diff_density_max 0.473
_refine_diff_density_min -0.607
_refine_diff_density_rms 0.058
_refine_ls_abs_structure_details 'Flack H D (1983), Acta Cryst. A39, 876-881'
_refine_ls_abs_structure_Flack 0.53(3)
_refine_ls_extinction_method none
_refine_ls_goodness_of_fit_ref 1.054
_refine_ls_hydrogen_treatment constr
_refine_ls_matrix_type full
_refine_ls_number_parameters 1304
_refine_ls_number_reflns 7696
_refine_ls_number_restraints 8377
_refine_ls_restrained_S_all 0.813
_refine_ls_R_factor_all 0.0511
_refine_ls_R_factor_gt 0.0476
_refine_ls_shift/su_max 0.011
_refine_ls_shift/su_mean 0.000
_refine_ls_structure_factor_coef Fsqd
_refine_ls_weighting_details 'calc w=1/[\s^2^(Fo^2^)+(0.0741P)^2^+6.4003P] where P=(Fo^2^+2Fc^2^)/3'
_refine_ls_weighting_scheme calc
_refine_ls_wR_factor_gt 0.1268
_refine_ls_wR_factor_ref 0.1289
_reflns_number_gt 7243
_reflns_number_total 7696
_reflns_threshold_expression >2sigma(I)
_cod_data_source_file cg8010184sup1.cif
_cod_data_source_block CoOEP_MQ+_C60-
_cod_original_sg_symbol_H-M Pna21
_cod_database_code 4509181

loop_
_symmetry_equiv_pos_as_xyz
'x, y, z'
'-x, -y, z+1/2'
'-x+1/2, y+1/2, z+1/2'
'x+1/2, -y+1/2, z'

loop_
_atom_site_label
_atom_site_type_symbol
_atom_site_fract_x
_atom_site_fract_y
_atom_site_fract_z
_atom_site_U_iso_or_equiv
_atom_site_adp_type
_atom_site_occupancy
_atom_site_symmetry_multiplicity
_atom_site_calc_flag
_atom_site_refinement_flags
_atom_site_disorder_assembly
_atom_site_disorder_group
Co1 Co 0.234611(11) 0.607652(16) -0.45250(10) 0.01394(9) Uani 1 1 d . . .
N101 N 0.23021(10) 0.61282(14) -0.3220(2) 0.0158(6) Uani 1 1 d . . .
N102 N 0.17694(7) 0.53490(10) -0.4533(2) 0.0148(4) Uani 1 1 d . . .
N103 N 0.23350(10) 0.60927(14) -0.5847(2) 0.0168(7) Uani 1 1 d . . .
N104 N 0.28468(7) 0.69065(10) -0.4524(2) 0.0171(4) Uani 1 1 d . . .
C101 C 0.26149(12) 0.65328(18) -0.2649(2) 0.0166(7) Uani 1 1 d . . .
C102 C 0.25218(14) 0.63470(19) -0.1738(2) 0.0206(7) Uani 1 1 d . . .
C103 C 0.21317(13) 0.58351(18) -0.1739(2) 0.0199(7) Uani 1 1 d . . .
C104 C 0.20034(12) 0.57062(18) -0.2664(2) 0.0177(6) Uani 1 1 d . . .
C105 C 0.15409(12) 0.50231(16) -0.3805(2) 0.0183(6) Uani 1 1 d . . .
C106 C 0.11832(12) 0.44437(17) -0.4082(2) 0.0169(6) Uani 1 1 d . . .
C107 C 0.12009(12) 0.44250(17) -0.4982(2) 0.0174(7) Uani 1 1 d . . .
C108 C 0.15639(12) 0.49878(16) -0.5252(2) 0.0157(6) Uani 1 1 d . . .
C109 C 0.20631(12) 0.56332(19) -0.6392(2) 0.0194(7) Uani 1 1 d . . .
C110 C 0.22116(14) 0.5746(2) -0.7311(2) 0.0245(7) Uani 1 1 d . . .
C111 C 0.25708(13) 0.6287(2) -0.7313(2) 0.0193(7) Uani 1 1 d . . .
C112 C 0.26422(12) 0.65047(19) -0.6393(2) 0.0177(7) Uani 1 1 d . . .
C113 C 0.30817(12) 0.72239(17) -0.5247(2) 0.0198(7) Uani 1 1 d . . .
C114 C 0.34726(13) 0.77564(17) -0.4970(2) 0.0212(7) Uani 1 1 d . . .
C115 C 0.34760(13) 0.77464(18) -0.4069(3) 0.0240(7) Uani 1 1 d . . .
C116 C 0.30843(12) 0.72228(16) -0.3792(2) 0.0179(6) Uani 1 1 d . . .
C117 C 0.29753(13) 0.70497(17) -0.2929(2) 0.0192(7) Uani 1 1 d . . .
H117 H 0.3163 0.7306 -0.2483 0.023 Uiso 1 1 calc R . .
C118 C 0.16447(13) 0.51898(18) -0.2940(2) 0.0204(7) Uani 1 1 d . . .
H118 H 0.1457 0.4932 -0.2495 0.025 Uiso 1 1 calc R . .
C119 C 0.16958(13) 0.51267(18) -0.6125(2) 0.0203(7) Uani 1 1 d . . .
H119 H 0.1521 0.4854 -0.6573 0.024 Uiso 1 1 calc R . .
C120 C 0.29829(13) 0.70449(18) -0.6124(2) 0.0194(7) Uani 1 1 d . . .
H120 H 0.3162 0.7313 -0.6570 0.023 Uiso 1 1 calc R . .
C121 C 0.28312(13) 0.6616(2) -0.0962(2) 0.0227(7) Uani 1 1 d . . .
H12A H 0.2633 0.6521 -0.0410 0.027 Uiso 1 1 calc R . .
H12B H 0.2879 0.7152 -0.1016 0.027 Uiso 1 1 calc R . .
C122 C 0.18903(15) 0.5451(2) -0.0966(2) 0.0298(8) Uani 1 1 d . . .
H12C H 0.1521 0.5340 -0.1104 0.036 Uiso 1 1 calc R . .
H12D H 0.1897 0.5779 -0.0443 0.036 Uiso 1 1 calc R . .
C123 C 0.09038(14) 0.39422(17) -0.3466(3) 0.0221(7) Uani 1 1 d . . .
H12E H 0.0580 0.3769 -0.3757 0.027 Uiso 1 1 calc R . .
H12F H 0.0802 0.4219 -0.2928 0.027 Uiso 1 1 calc R . .
C124 C 0.09336(14) 0.38950(19) -0.5600(3) 0.0248(8) Uani 1 1 d . . .
H12G H 0.0838 0.4153 -0.6155 0.030 Uiso 1 1 calc R . .
H12H H 0.0608 0.3718 -0.5320 0.030 Uiso 1 1 calc R . .
C125 C 0.20247(14) 0.5275(2) -0.8070(2) 0.0346(9) Uani 1 1 d . . .
H12I H 0.2097 0.5529 -0.8637 0.041 Uiso 1 1 calc R . .
H12J H 0.1643 0.5209 -0.8021 0.041 Uiso 1 1 calc R . .
C126 C 0.28818(14) 0.6575(2) -0.8086(2) 0.0249(7) Uani 1 1 d . . .
H12K H 0.2931 0.7110 -0.8014 0.030 Uiso 1 1 calc R . .
H12L H 0.2683 0.6494 -0.8641 0.030 Uiso 1 1 calc R . .
C127 C 0.38293(14) 0.8169(2) -0.5590(3) 0.0282(8) Uani 1 1 d . . .
H12M H 0.3950 0.8623 -0.5296 0.034 Uiso 1 1 calc R . .
H12N H 0.3633 0.8309 -0.6130 0.034 Uiso 1 1 calc R . .
C128 C 0.38386(14) 0.81326(19) -0.3441(3) 0.0282(8) Uani 1 1 d . . .
H12O H 0.3637 0.8313 -0.2926 0.034 Uiso 1 1 calc R . .
H12P H 0.3991 0.8563 -0.3746 0.034 Uiso 1 1 calc R . .
C129 C 0.33672(15) 0.6251(2) -0.0889(3) 0.0329(9) Uani 1 1 d . . .
H12Q H 0.3553 0.6448 -0.0374 0.049 Uiso 1 1 calc R . .
H12R H 0.3568 0.6350 -0.1429 0.049 Uiso 1 1 calc R . .
H12S H 0.3323 0.5721 -0.0819 0.049 Uiso 1 1 calc R . .
C130 C 0.21748(18) 0.4743(2) -0.0745(3) 0.0458(11) Uani 1 1 d . . .
H13A H 0.2007 0.4508 -0.0235 0.069 Uiso 1 1 calc R . .
H13B H 0.2539 0.4852 -0.0600 0.069 Uiso 1 1 calc R . .
H13C H 0.2162 0.4412 -0.1257 0.069 Uiso 1 1 calc R . .
C131 C 0.12283(17) 0.3276(2) -0.3188(3) 0.0332(9) Uani 1 1 d . . .
H13D H 0.1024 0.2969 -0.2783 0.050 Uiso 1 1 calc R . .
H13E H 0.1546 0.3442 -0.2887 0.050 Uiso 1 1 calc R . .
H13F H 0.1323 0.2992 -0.3715 0.050 Uiso 1 1 calc R . .
C132 C 0.12780(16) 0.3243(2) -0.5825(3) 0.0324(9) Uani 1 1 d . . .
H13G H 0.1095 0.2921 -0.6242 0.049 Uiso 1 1 calc R . .
H13H H 0.1358 0.2970 -0.5281 0.049 Uiso 1 1 calc R . .
H13I H 0.1603 0.3416 -0.6096 0.049 Uiso 1 1 calc R . .
C133 C 0.22887(17) 0.4523(2) -0.8078(3) 0.0441(10) Uani 1 1 d . . .
H13J H 0.2154 0.4234 -0.8575 0.066 Uiso 1 1 calc R . .
H13K H 0.2215 0.4268 -0.7519 0.066 Uiso 1 1 calc R . .
H13L H 0.2666 0.4586 -0.8144 0.066 Uiso 1 1 calc R . .
C134 C 0.34144(16) 0.6208(3) -0.8168(3) 0.0370(9) Uani 1 1 d . . .
H13M H 0.3599 0.6408 -0.8684 0.055 Uiso 1 1 calc R . .
H13N H 0.3368 0.5679 -0.8245 0.055 Uiso 1 1 calc R . .
H13O H 0.3618 0.6302 -0.7630 0.055 Uiso 1 1 calc R . .
C135 C 0.43023(15) 0.7708(2) -0.5855(3) 0.0343(9) Uani 1 1 d . . .
H13P H 0.4524 0.7990 -0.6260 0.051 Uiso 1 1 calc R . .
H13Q H 0.4184 0.7260 -0.6153 0.051 Uiso 1 1 calc R . .
H13R H 0.4502 0.7578 -0.5323 0.051 Uiso 1 1 calc R . .
C136 C 0.42851(15) 0.7635(2) -0.3106(3) 0.0384(9) Uani 1 1 d . . .
H13S H 0.4507 0.7912 -0.2695 0.058 Uiso 1 1 calc R . .
H13T H 0.4494 0.7469 -0.3611 0.058 Uiso 1 1 calc R . .
H13U H 0.4138 0.7210 -0.2798 0.058 Uiso 1 1 calc R . .
C208 C 0.07553(12) 0.72639(17) -0.4445(4) 0.0372(8) Uani 1 1 d . . .
H208 H 0.0447 0.6938 -0.4346 0.045 Uiso 1 1 calc R . .
C201 C 0.05877(13) 0.80733(17) -0.4494(5) 0.0468(9) Uani 1 1 d . . .
H20A H 0.0303 0.8131 -0.4932 0.056 Uiso 1 1 calc R . .
H20B H 0.0457 0.8236 -0.3908 0.056 Uiso 1 1 calc R . .
C202 C 0.10365(19) 0.7061(2) -0.5303(3) 0.0399(10) Uani 1 1 d . . .
H20C H 0.1115 0.6530 -0.5306 0.048 Uiso 1 1 calc R . .
H20D H 0.0809 0.7169 -0.5818 0.048 Uiso 1 1 calc R . .
C203 C 0.11518(19) 0.7190(2) -0.3680(3) 0.0416(11) Uani 1 1 d . . .
H20E H 0.0973 0.7267 -0.3105 0.050 Uiso 1 1 calc R . .
H20F H 0.1303 0.6691 -0.3681 0.050 Uiso 1 1 calc R . .
C204 C 0.10482(14) 0.85344(18) -0.4764(3) 0.0396(10) Uani 1 1 d . . .
H20G H 0.1073 0.8968 -0.4372 0.048 Uiso 1 1 calc R . .
H20H H 0.1001 0.8709 -0.5381 0.048 Uiso 1 1 calc R . .
C205 C 0.15246(15) 0.7482(2) -0.5376(2) 0.0322(8) Uani 1 1 d . . .
H20I H 0.1552 0.7694 -0.5980 0.039 Uiso 1 1 calc R . .
H20J H 0.1825 0.7150 -0.5287 0.039 Uiso 1 1 calc R . .
C206 C 0.15796(15) 0.7749(2) -0.3790(3) 0.0368(9) Uani 1 1 d . . .
H20K H 0.1545 0.8134 -0.3331 0.044 Uiso 1 1 calc R . .
H20L H 0.1923 0.7510 -0.3715 0.044 Uiso 1 1 calc R . .
N202 N 0.15444(11) 0.80880(15) -0.4700(2) 0.0331(7) Uani 1 1 d . . .
C207 C 0.20031(16) 0.8563(2) -0.4888(3) 0.0464(9) Uani 1 1 d . . .
H20M H 0.1969 0.8776 -0.5482 0.070 Uiso 1 1 calc R . .
H20N H 0.2322 0.8269 -0.4859 0.070 Uiso 1 1 calc R . .
H20O H 0.2020 0.8957 -0.4446 0.070 Uiso 1 1 calc R . .
C301 C 0.3005(3) 0.5250(5) -0.4521(7) 0.0233(9) Uani 0.551(3) 1 d PDU A 1
C302 C 0.34206(11) 0.5546(2) -0.5016(2) 0.0267(7) Uani 0.551(3) 1 d PDU A 1
C303 C 0.38342(12) 0.5778(2) -0.44235(19) 0.0353(7) Uani 0.551(3) 1 d PDU A 1
C304 C 0.36980(11) 0.5560(2) -0.3529(2) 0.0388(8) Uani 0.551(3) 1 d PDU A 1
C305 C 0.31978(13) 0.51922(17) -0.3570(2) 0.0323(7) Uani 0.551(3) 1 d PDU A 1
C306 C 0.27669(15) 0.45777(19) -0.48173(19) 0.0271(8) Uani 0.551(3) 1 d PDU A 1
C307 C 0.26795(15) 0.39486(15) -0.4253(2) 0.0341(7) Uani 0.551(3) 1 d PDU A 1
C308 C 0.27402(15) 0.32864(19) -0.47766(19) 0.0394(8) Uani 0.551(3) 1 d PDU A 1
C309 C 0.28777(14) 0.35046(17) -0.5672(2) 0.0378(9) Uani 0.551(3) 1 d PDU A 1
C310 C 0.28974(13) 0.42991(16) -0.5688(2) 0.0275(7) Uani 0.551(3) 1 d PDU A 1
C311 C 0.35408(12) 0.5284(2) -0.5853(2) 0.0279(7) Uani 0.551(3) 1 d PDU A 1
C312 C 0.32676(15) 0.46512(16) -0.6203(2) 0.0317(8) Uani 0.551(3) 1 d PDU A 1
C313 C 0.36456(12) 0.42245(18) -0.6702(3) 0.0362(8) Uani 0.551(3) 1 d PDU A 1
C314 C 0.41454(13) 0.45958(17) -0.6663(3) 0.0411(9) Uani 0.551(3) 1 d PDU A 1
C315 C 0.40801(12) 0.5257(2) -0.6142(2) 0.0381(11) Uani 0.551(3) 1 d PDU A 1
C316 C 0.43490(12) 0.5753(2) -0.46986(19) 0.0433(9) Uani 0.551(3) 1 d PDU A 1
C317 C 0.44734(11) 0.54919(19) -0.5583(2) 0.0432(8) Uani 0.551(3) 1 d PDU A 1
C318 C 0.49512(14) 0.50675(18) -0.5507(2) 0.0467(8) Uani 0.551(3) 1 d PDU A 1
C319 C 0.51224(16) 0.50789(17) -0.4589(2) 0.0462(8) Uani 0.551(3) 1 d PDU A 1
C320 C 0.47494(12) 0.5507(2) -0.4086(2) 0.0428(8) Uani 0.551(3) 1 d PDU A 1
C321 C 0.40785(12) 0.5322(2) -0.2946(2) 0.0413(9) Uani 0.551(3) 1 d PDU A 1
C322 C 0.46178(13) 0.5301(2) -0.3233(2) 0.0444(10) Uani 0.551(3) 1 d PDU A 1
C323 C 0.48492(17) 0.46476(17) -0.2845(2) 0.0421(10) Uani 0.551(3) 1 d PDU A 1
C324 C 0.44559(12) 0.42809(18) -0.2314(3) 0.0442(9) Uani 0.551(3) 1 d PDU A 1
C325 C 0.39756(14) 0.47013(17) -0.2371(3) 0.0433(9) Uani 0.551(3) 1 d PDU A 1
C326 C 0.31000(14) 0.4600(2) -0.3022(2) 0.0393(10) Uani 0.551(3) 1 d PDU A 1
C327 C 0.35011(13) 0.43445(18) -0.2414(3) 0.0401(8) Uani 0.551(3) 1 d PDU A 1
C328 C 0.34826(12) 0.35505(18) -0.2401(3) 0.0418(9) Uani 0.551(3) 1 d PDU A 1
C329 C 0.30690(14) 0.3307(2) -0.2985(2) 0.0439(9) Uani 0.551(3) 1 d PDU A 1
C330 C 0.28361(17) 0.39579(15) -0.3375(2) 0.0436(8) Uani 0.551(3) 1 d PDU A 1
C331 C 0.50618(13) 0.25651(15) -0.4513(2) 0.0249(9) Uani 0.551(3) 1 d PDU A 1
C332 C 0.46668(11) 0.21997(19) -0.3982(2) 0.0267(7) Uani 0.551(3) 1 d PDU A 1
C333 C 0.42527(12) 0.1961(2) -0.45757(18) 0.0353(7) Uani 0.551(3) 1 d PDU A 1
C334 C 0.43907(11) 0.2181(2) -0.5471(2) 0.0388(8) Uani 0.551(3) 1 d PDU A 1
C335 C 0.48895(12) 0.25555(17) -0.5433(2) 0.0323(7) Uani 0.551(3) 1 d PDU A 1
C336 C 0.53160(15) 0.31737(18) -0.41779(18) 0.0271(8) Uani 0.551(3) 1 d PDU A 1
C337 C 0.54117(14) 0.38030(14) -0.4746(2) 0.0341(7) Uani 0.551(3) 1 d PDU A 1
C338 C 0.53461(15) 0.44614(19) -0.42184(19) 0.0394(8) Uani 0.551(3) 1 d PDU A 1
C339 C 0.52078(14) 0.42420(16) -0.3321(2) 0.0378(9) Uani 0.551(3) 1 d PDU A 1
C340 C 0.51874(13) 0.34460(16) -0.3300(2) 0.0275(7) Uani 0.551(3) 1 d PDU A 1
C341 C 0.45468(11) 0.24571(19) -0.3145(2) 0.0279(7) Uani 0.551(3) 1 d PDU A 1
C342 C 0.48143(15) 0.30953(16) -0.2793(2) 0.0317(8) Uani 0.551(3) 1 d PDU A 1
C343 C 0.44379(12) 0.35245(18) -0.2290(3) 0.0362(8) Uani 0.551(3) 1 d PDU A 1
C344 C 0.39386(14) 0.31511(17) -0.2331(3) 0.0411(9) Uani 0.551(3) 1 d PDU A 1
C345 C 0.40068(12) 0.2490(2) -0.2855(2) 0.0381(11) Uani 0.551(3) 1 d PDU A 1
C346 C 0.37394(12) 0.1996(2) -0.42989(19) 0.0433(9) Uani 0.551(3) 1 d PDU A 1
C347 C 0.36143(11) 0.2262(2) -0.3418(2) 0.0432(8) Uani 0.551(3) 1 d PDU A 1
C348 C 0.31330(14) 0.26788(18) -0.3487(2) 0.0467(8) Uani 0.551(3) 1 d PDU A 1
C349 C 0.29644(17) 0.26699(17) -0.4405(2) 0.0462(8) Uani 0.551(3) 1 d PDU A 1
C350 C 0.33394(12) 0.2244(2) -0.4910(2) 0.0428(8) Uani 0.551(3) 1 d PDU A 1
C351 C 0.40089(12) 0.2421(2) -0.6052(2) 0.0413(9) Uani 0.551(3) 1 d PDU A 1
C352 C 0.34704(13) 0.2452(2) -0.5762(2) 0.0444(10) Uani 0.551(3) 1 d PDU A 1
C353 C 0.32344(17) 0.30996(17) -0.6152(2) 0.0421(10) Uani 0.551(3) 1 d PDU A 1
C354 C 0.36274(12) 0.34668(18) -0.6682(3) 0.0442(9) Uani 0.551(3) 1 d PDU A 1
C355 C 0.41072(13) 0.30485(17) -0.6616(3) 0.0433(9) Uani 0.551(3) 1 d PDU A 1
C356 C 0.49825(14) 0.3153(2) -0.5973(2) 0.0393(10) Uani 0.551(3) 1 d PDU A 1
C357 C 0.45824(13) 0.34027(18) -0.6587(3) 0.0401(8) Uani 0.551(3) 1 d PDU A 1
C358 C 0.46030(12) 0.41972(17) -0.6601(3) 0.0418(9) Uani 0.551(3) 1 d PDU A 1
C359 C 0.50135(14) 0.4440(2) -0.6010(2) 0.0439(9) Uani 0.551(3) 1 d PDU A 1
C360 C 0.52489(17) 0.37911(15) -0.5620(2) 0.0436(8) Uani 0.551(3) 1 d PDU A 1
C501 C 0.3027(4) 0.5276(5) -0.4478(6) 0.0283(11) Uani 0.449(3) 1 d PDU A 2
C502 C 0.27607(18) 0.46015(19) -0.4458(3) 0.0332(9) Uani 0.449(3) 1 d PDU A 2
C503 C 0.27882(17) 0.42552(19) -0.5323(3) 0.0381(11) Uani 0.449(3) 1 d PDU A 2
C504 C 0.31239(16) 0.46905(19) -0.5887(3) 0.0390(11) Uani 0.449(3) 1 d PDU A 2
C505 C 0.33038(14) 0.5310(2) -0.5369(2) 0.0326(9) Uani 0.449(3) 1 d PDU A 2
C506 C 0.33728(15) 0.5458(2) -0.3756(2) 0.0358(10) Uani 0.449(3) 1 d PDU A 2
C507 C 0.39038(14) 0.5706(3) -0.3871(2) 0.0417(10) Uani 0.449(3) 1 d PDU A 2
C508 C 0.42192(15) 0.5431(2) -0.3144(3) 0.0472(11) Uani 0.449(3) 1 d PDU A 2
C509 C 0.38840(14) 0.4991(2) -0.2581(3) 0.0485(11) Uani 0.449(3) 1 d PDU A 2
C510 C 0.33652(15) 0.5009(2) -0.2964(3) 0.0430(10) Uani 0.449(3) 1 d PDU A 2
C511 C 0.27508(17) 0.4176(2) -0.3699(3) 0.0415(10) Uani 0.449(3) 1 d PDU A 2
C512 C 0.30538(16) 0.4390(2) -0.2928(3) 0.0508(13) Uani 0.449(3) 1 d PDU A 2
C513 C 0.32539(15) 0.37210(19) -0.2531(3) 0.0507(10) Uani 0.449(3) 1 d PDU A 2
C514 C 0.30715(17) 0.3102(2) -0.3051(3) 0.0529(13) Uani 0.449(3) 1 d PDU A 2
C515 C 0.27563(18) 0.3384(2) -0.3772(3) 0.0452(10) Uani 0.449(3) 1 d PDU A 2
C516 C 0.27918(19) 0.34985(19) -0.5393(3) 0.0472(13) Uani 0.449(3) 1 d PDU A 2
C517 C 0.27697(17) 0.30534(19) -0.4596(3) 0.0526(11) Uani 0.449(3) 1 d PDU A 2
C518 C 0.31107(15) 0.2429(2) -0.4746(3) 0.0534(11) Uani 0.449(3) 1 d PDU A 2
C519 C 0.33316(15) 0.2484(2) -0.5629(3) 0.0525(13) Uani 0.449(3) 1 d PDU A 2
C520 C 0.31323(16) 0.3148(2) -0.6034(3) 0.0482(14) Uani 0.449(3) 1 d PDU A 2
C521 C 0.34508(18) 0.4358(2) -0.6495(3) 0.0465(12) Uani 0.449(3) 1 d PDU A 2
C522 C 0.34516(17) 0.3566(2) -0.6572(3) 0.0474(11) Uani 0.449(3) 1 d PDU A 2
C523 C 0.39886(14) 0.3344(2) -0.6723(3) 0.0497(11) Uani 0.449(3) 1 d PDU A 2
C524 C 0.43112(16) 0.39967(19) -0.6752(3) 0.0545(11) Uani 0.449(3) 1 d PDU A 2
C525 C 0.39771(14) 0.4631(2) -0.6615(3) 0.0518(13) Uani 0.449(3) 1 d PDU A 2
C526 C 0.38060(15) 0.5569(2) -0.5481(3) 0.0405(10) Uani 0.449(3) 1 d PDU A 2
C527 C 0.41522(14) 0.5216(2) -0.6115(3) 0.0463(13) Uani 0.449(3) 1 d PDU A 2
C528 C 0.46695(17) 0.5197(2) -0.5727(3) 0.0518(11) Uani 0.449(3) 1 d PDU A 2
C529 C 0.46531(16) 0.5546(2) -0.4865(3) 0.0540(11) Uani 0.449(3) 1 d PDU A 2
C530 C 0.41161(13) 0.5770(3) -0.4711(2) 0.0451(10) Uani 0.449(3) 1 d PDU A 2
C531 C 0.49782(13) 0.24394(19) -0.4433(2) 0.0283(11) Uani 0.449(3) 1 d PDU A 2
C532 C 0.53002(17) 0.30940(18) -0.4462(2) 0.0332(9) Uani 0.449(3) 1 d PDU A 2
C533 C 0.52772(17) 0.34406(19) -0.3593(2) 0.0381(11) Uani 0.449(3) 1 d PDU A 2
C534 C 0.49408(16) 0.3002(2) -0.3029(3) 0.0390(11) Uani 0.449(3) 1 d PDU A 2
C535 C 0.47549(14) 0.2385(2) -0.3548(2) 0.0326(9) Uani 0.449(3) 1 d PDU A 2
C536 C 0.46852(15) 0.2245(2) -0.5168(2) 0.0358(10) Uani 0.449(3) 1 d PDU A 2
C537 C 0.41535(13) 0.1985(2) -0.5053(2) 0.0417(10) Uani 0.449(3) 1 d PDU A 2
C538 C 0.38411(16) 0.2269(2) -0.5778(3) 0.0472(11) Uani 0.449(3) 1 d PDU A 2
C539 C 0.41779(14) 0.2708(2) -0.6344(3) 0.0485(11) Uani 0.449(3) 1 d PDU A 2
C540 C 0.46980(15) 0.2695(2) -0.5961(3) 0.0430(10) Uani 0.449(3) 1 d PDU A 2
C541 C 0.53141(17) 0.35200(18) -0.5219(2) 0.0415(10) Uani 0.449(3) 1 d PDU A 2
C542 C 0.50069(16) 0.3315(2) -0.5990(3) 0.0508(13) Uani 0.449(3) 1 d PDU A 2
C543 C 0.48068(15) 0.39837(19) -0.6393(3) 0.0507(10) Uani 0.449(3) 1 d PDU A 2
C544 C 0.49909(17) 0.4601(2) -0.5871(3) 0.0529(13) Uani 0.449(3) 1 d PDU A 2
C545 C 0.53062(18) 0.43143(19) -0.5149(3) 0.0452(10) Uani 0.449(3) 1 d PDU A 2
C546 C 0.52673(19) 0.4196(2) -0.3530(3) 0.0472(13) Uani 0.449(3) 1 d PDU A 2
C547 C 0.52863(18) 0.46428(19) -0.4324(3) 0.0526(11) Uani 0.449(3) 1 d PDU A 2
C548 C 0.49517(15) 0.5274(2) -0.4175(3) 0.0534(11) Uani 0.449(3) 1 d PDU A 2
C549 C 0.47278(15) 0.5214(2) -0.3295(3) 0.0525(13) Uani 0.449(3) 1 d PDU A 2
C550 C 0.49252(16) 0.4547(2) -0.2891(3) 0.0482(14) Uani 0.449(3) 1 d PDU A 2
C551 C 0.46125(17) 0.3338(2) -0.2423(3) 0.0465(12) Uani 0.449(3) 1 d PDU A 2
C552 C 0.46068(17) 0.4130(2) -0.2353(3) 0.0474(11) Uani 0.449(3) 1 d PDU A 2
C553 C 0.40718(14) 0.4357(2) -0.2197(3) 0.0497(11) Uani 0.449(3) 1 d PDU A 2
C554 C 0.37494(16) 0.37055(19) -0.2168(3) 0.0545(11) Uani 0.449(3) 1 d PDU A 2
C555 C 0.40838(14) 0.3075(2) -0.2314(3) 0.0518(13) Uani 0.449(3) 1 d PDU A 2
C556 C 0.42507(15) 0.2135(2) -0.3441(2) 0.0405(10) Uani 0.449(3) 1 d PDU A 2
C557 C 0.39069(14) 0.2484(2) -0.2799(3) 0.0463(13) Uani 0.449(3) 1 d PDU A 2
C558 C 0.33891(17) 0.2500(2) -0.3187(3) 0.0518(11) Uani 0.449(3) 1 d PDU A 2
C559 C 0.34084(16) 0.2158(2) -0.4055(3) 0.0540(11) Uani 0.449(3) 1 d PDU A 2
C560 C 0.39439(13) 0.1932(3) -0.4211(2) 0.0451(10) Uani 0.449(3) 1 d PDU A 2
Cl1 Cl 0.05482(18) 0.5307(3) -0.8322(2) 0.0778(14) Uani 0.585(14) 1 d PDU B 1
Cl2 Cl -0.02907(15) 0.4100(2) -0.8103(5) 0.110(2) Uani 0.585(14) 1 d PDU B 1
C401 C 0.0242(3) 0.5193(4) -0.7327(3) 0.034(2) Uani 0.585(14) 1 d PGDU B 1
C402 C -0.0127(4) 0.4642(5) -0.7224(4) 0.047(3) Uani 0.585(14) 1 d PGDU B 1
C403 C -0.0371(5) 0.4542(6) -0.6408(5) 0.074(3) Uani 0.585(14) 1 d PGDU B 1
H403 H -0.0623 0.4165 -0.6338 0.089 Uiso 0.585(14) 1 calc PR B 1
C404 C -0.0246(4) 0.4993(5) -0.5696(3) 0.091(3) Uani 0.585(14) 1 d PGDU B 1
H404 H -0.0412 0.4925 -0.5139 0.109 Uiso 0.585(14) 1 calc PR B 1
C405 C 0.0124(3) 0.5544(5) -0.5799(3) 0.076(3) Uani 0.585(14) 1 d PGDU B 1
H405 H 0.0209 0.5853 -0.5312 0.091 Uiso 0.585(14) 1 calc PR B 1
C406 C 0.0368(3) 0.5644(4) -0.6614(4) 0.051(2) Uani 0.585(14) 1 d PGDU B 1
H406 H 0.0620 0.6021 -0.6685 0.062 Uiso 0.585(14) 1 calc PR B 1
Cl3 Cl 0.0588(3) 0.5464(5) -0.8132(9) 0.139(4) Uani 0.415(14) 1 d PDU B 2
Cl4 Cl -0.0213(3) 0.4204(5) -0.8304(4) 0.112(2) Uani 0.415(14) 1 d PDU B 2
C411 C 0.0219(5) 0.5217(7) -0.7240(6) 0.089(4) Uani 0.415(14) 1 d PGDU B 2
C412 C -0.0137(7) 0.4645(9) -0.7315(5) 0.055(4) Uani 0.415(14) 1 d PGDU B 2
C413 C -0.0423(8) 0.4424(10) -0.6579(6) 0.056(3) Uani 0.415(14) 1 d PGDU B 2
H413 H -0.0666 0.4033 -0.6630 0.067 Uiso 0.415(14) 1 calc PR B 2
C414 C -0.0354(8) 0.4774(10) -0.5768(5) 0.099(5) Uani 0.415(14) 1 d PGDU B 2
H414 H -0.0550 0.4623 -0.5265 0.118 Uiso 0.415(14) 1 calc PR B 2
C415 C 0.0001(8) 0.5346(10) -0.5693(7) 0.147(7) Uani 0.415(14) 1 d PGDU B 2
H415 H 0.0048 0.5586 -0.5139 0.176 Uiso 0.415(14) 1 calc PR B 2
C416 C 0.0287(7) 0.5567(8) -0.6429(8) 0.112(4) Uani 0.415(14) 1 d PGDU B 2
H416 H 0.0530 0.5958 -0.6378 0.134 Uiso 0.415(14) 1 calc PR B 2

loop_
_atom_site_aniso_label
_atom_site_aniso_U_11
_atom_site_aniso_U_22
_atom_site_aniso_U_33
_atom_site_aniso_U_23
_atom_site_aniso_U_13
_atom_site_aniso_U_12
Co1 0.01188(14) 0.01385(15) 0.01610(15) -0.00013(19) 0.00004(18) 0.00005(10)
N101 0.0136(14) 0.0144(14) 0.0194(16) -0.0008(10) -0.0001(10) 0.0001(9)
N102 0.0119(8) 0.0157(9) 0.0168(9) 0.0009(13) 0.0027(12) 0.0011(7)
N103 0.0141(15) 0.0196(16) 0.0166(16) 0.0020(10) -0.0004(10) 0.0018(9)
N104 0.0155(9) 0.0148(9) 0.0210(10) 0.0030(13) 0.0032(14) 0.0012(7)
C101 0.0165(16) 0.0108(14) 0.0225(18) -0.0057(13) 0.0011(12) 0.0017(11)
C102 0.0186(15) 0.0219(17) 0.0213(17) -0.0045(13) 0.0004(13) 0.0043(13)
C103 0.0188(15) 0.0211(15) 0.0197(16) -0.0028(12) 0.0029(12) 0.0006(12)
C104 0.0147(14) 0.0182(14) 0.0202(16) -0.0009(12) 0.0015(12) 0.0015(11)
C105 0.0140(15) 0.0150(13) 0.0258(18) 0.0026(13) 0.0013(13) 0.0014(11)
C106 0.0137(15) 0.0171(15) 0.0198(18) -0.0007(12) 0.0004(12) 0.0012(11)
C107 0.0121(14) 0.0149(14) 0.0253(19) -0.0013(12) 0.0000(12) -0.0003(11)
C108 0.0113(14) 0.0181(14) 0.0178(15) -0.0017(12) -0.0017(12) -0.0001(11)
C109 0.0158(15) 0.0265(16) 0.0160(15) 0.0002(12) -0.0021(12) 0.0022(12)
C110 0.0200(15) 0.0362(19) 0.0174(16) 0.0026(14) -0.0004(13) -0.0005(14)
C111 0.0147(15) 0.0263(17) 0.0169(17) 0.0043(13) -0.0019(12) 0.0030(12)
C112 0.0121(15) 0.0231(17) 0.0180(17) 0.0039(13) 0.0019(11) 0.0053(11)
C113 0.0158(15) 0.0154(14) 0.0282(18) 0.0035(13) 0.0040(14) 0.0014(12)
C114 0.0195(16) 0.0149(14) 0.029(2) 0.0033(13) 0.0007(14) -0.0011(12)
C115 0.0180(16) 0.0203(16) 0.034(2) 0.0025(15) 0.0006(14) -0.0045(12)
C116 0.0151(15) 0.0138(14) 0.0247(17) -0.0024(13) 0.0009(13) -0.0005(11)
C117 0.0145(15) 0.0167(15) 0.0263(19) -0.0047(13) -0.0009(12) -0.0006(11)
C118 0.0191(15) 0.0196(14) 0.0226(17) -0.0032(13) -0.0001(12) -0.0035(12)
C119 0.0160(15) 0.0266(16) 0.0183(16) -0.0066(13) -0.0039(12) -0.0004(12)
C120 0.0187(16) 0.0201(16) 0.0193(17) 0.0032(12) 0.0026(12) 0.0012(12)
C121 0.0196(16) 0.0312(18) 0.0174(16) -0.0082(14) -0.0013(13) 0.0024(13)
C122 0.0368(19) 0.0344(18) 0.0182(16) -0.0008(13) 0.0042(14) -0.0095(15)
C123 0.0220(17) 0.0189(16) 0.0254(19) 0.0005(13) 0.0015(14) -0.0072(12)
C124 0.0206(17) 0.0292(19) 0.0245(19) -0.0034(14) -0.0027(14) -0.0074(13)
C125 0.0286(18) 0.060(2) 0.0156(15) 0.0000(16) -0.0027(13) -0.0168(17)
C126 0.0238(18) 0.0334(18) 0.0175(16) 0.0080(14) -0.0002(13) 0.0006(13)
C127 0.0251(18) 0.0224(17) 0.037(2) 0.0031(15) 0.0044(15) -0.0077(14)
C128 0.0311(19) 0.0224(17) 0.031(2) -0.0046(14) 0.0007(16) -0.0114(14)
C129 0.0260(19) 0.042(2) 0.031(2) -0.0069(17) -0.0063(16) 0.0004(16)
C130 0.055(3) 0.041(2) 0.041(2) 0.0211(19) -0.005(2) -0.0043(19)
C131 0.048(2) 0.0284(18) 0.0231(19) 0.0084(15) -0.0009(16) -0.0023(16)
C132 0.039(2) 0.0254(18) 0.033(2) -0.0112(15) -0.0061(16) -0.0026(15)
C133 0.044(2) 0.054(3) 0.034(2) -0.021(2) 0.0062(18) -0.0121(18)
C134 0.0215(18) 0.057(2) 0.033(2) 0.0163(19) 0.0098(16) 0.0096(17)
C135 0.0247(18) 0.043(2) 0.035(2) 0.0059(17) 0.0112(16) -0.0064(16)
C136 0.0256(19) 0.049(2) 0.040(2) -0.0061(19) -0.0010(17) -0.0068(16)
C208 0.0272(14) 0.0270(14) 0.057(2) 0.000(2) -0.002(2) 0.0039(11)
C201 0.0313(15) 0.0281(15) 0.081(3) 0.003(3) 0.005(3) 0.0090(12)
C202 0.065(3) 0.0217(17) 0.033(2) -0.0018(15) -0.0200(19) 0.0061(16)
C203 0.065(3) 0.037(2) 0.0228(19) 0.0007(15) 0.0070(18) 0.022(2)
C204 0.0342(17) 0.0238(15) 0.061(3) -0.0044(15) -0.0066(16) 0.0122(13)
C205 0.040(2) 0.0356(19) 0.0214(17) -0.0002(14) -0.0014(14) 0.0123(16)
C206 0.0330(19) 0.051(2) 0.0268(19) -0.0082(17) -0.0021(15) 0.0117(17)
N202 0.0302(13) 0.0274(13) 0.042(2) -0.0029(12) -0.0034(12) 0.0076(10)
C207 0.041(2) 0.045(2) 0.052(2) -0.0014(18) -0.0026(19) -0.0003(17)
C301 0.023(2) 0.0233(19) 0.0241(17) 0.0005(17) 0.0022(15) 0.0172(19)
C302 0.0274(15) 0.0161(17) 0.0365(14) 0.0031(13) 0.0000(11) 0.0080(12)
C303 0.0414(13) 0.0103(14) 0.0543(17) -0.0024(16) -0.0117(13) 0.0050(12)
C304 0.0480(17) 0.026(2) 0.0420(15) -0.0176(15) -0.0115(12) 0.0183(13)
C305 0.0338(16) 0.0382(18) 0.0247(14) -0.0060(12) 0.0004(13) 0.0279(13)
C306 0.011(2) 0.0313(14) 0.0387(16) 0.0028(10) 0.0020(13) 0.0081(13)
C307 0.0102(15) 0.0401(14) 0.0520(15) 0.0116(11) 0.0080(12) 0.0027(13)
C308 0.0098(19) 0.0353(14) 0.0731(19) 0.0045(11) -0.0072(15) -0.0101(12)
C309 0.025(2) 0.0371(14) 0.0510(17) -0.0122(13) -0.0259(16) 0.0005(14)
C310 0.0156(17) 0.0363(14) 0.0306(16) -0.0017(12) -0.0165(13) 0.0089(12)
C311 0.0324(15) 0.0260(15) 0.0253(14) 0.0175(12) 0.0019(13) 0.0124(12)
C312 0.0366(17) 0.0419(18) 0.0166(18) 0.0021(13) -0.0065(13) 0.0150(12)
C313 0.0448(17) 0.0538(15) 0.0099(18) 0.0028(14) -0.0050(14) 0.0216(14)
C314 0.0465(16) 0.054(2) 0.022(2) 0.0173(16) 0.0121(15) 0.0183(11)
C315 0.0363(15) 0.040(2) 0.038(2) 0.021(2) 0.0109(12) 0.0129(14)
C316 0.0390(13) 0.0190(19) 0.0720(19) 0.0055(15) -0.0107(13) -0.0083(14)
C317 0.0398(17) 0.0281(19) 0.0618(18) 0.0281(15) 0.0070(13) -0.0086(13)
C318 0.0256(16) 0.0468(18) 0.0676(17) 0.0240(14) 0.0101(15) -0.0133(14)
C319 0.0300(18) 0.0307(16) 0.0780(18) 0.0077(15) -0.0050(15) -0.0119(13)
C320 0.0344(18) 0.0166(18) 0.0774(17) -0.0039(14) -0.0165(14) -0.0132(13)
C321 0.0501(16) 0.034(2) 0.040(2) -0.0231(16) -0.0176(13) 0.0113(15)
C322 0.0433(16) 0.029(2) 0.0606(18) -0.0202(17) -0.0244(16) 0.0013(17)
C323 0.044(2) 0.0381(18) 0.044(2) -0.0197(15) -0.0276(18) 0.0052(14)
C324 0.0543(19) 0.0526(14) 0.026(2) -0.0138(15) -0.0174(16) 0.0185(14)
C325 0.0603(16) 0.049(2) 0.020(2) -0.0176(15) -0.0078(16) 0.0239(12)
C326 0.038(2) 0.0562(17) 0.0235(19) 0.0030(13) 0.0141(16) 0.0277(15)
C327 0.0514(17) 0.0599(16) 0.0088(17) 0.0022(14) 0.0130(13) 0.0260(13)
C328 0.0409(18) 0.0601(16) 0.024(2) 0.0165(15) 0.0195(14) 0.0184(13)
C329 0.029(2) 0.0613(16) 0.041(2) 0.0258(13) 0.0239(15) 0.0017(15)
C330 0.0227(19) 0.0642(17) 0.0439(15) 0.0149(15) 0.0167(14) 0.0104(14)
C331 0.023(2) 0.0250(19) 0.0263(16) 0.0010(17) 0.0017(16) 0.0155(17)
C332 0.0274(15) 0.0161(17) 0.0365(14) 0.0031(13) 0.0000(11) 0.0080(12)
C333 0.0414(13) 0.0103(14) 0.0543(17) -0.0024(16) -0.0117(13) 0.0050(12)
C334 0.0480(17) 0.026(2) 0.0420(15) -0.0176(15) -0.0115(12) 0.0183(13)
C335 0.0338(16) 0.0382(18) 0.0247(14) -0.0060(12) 0.0004(13) 0.0279(13)
C336 0.011(2) 0.0313(14) 0.0387(16) 0.0028(10) 0.0020(13) 0.0081(13)
C337 0.0102(15) 0.0401(14) 0.0520(15) 0.0116(11) 0.0080(12) 0.0027(13)
C338 0.0098(19) 0.0353(14) 0.0731(19) 0.0045(11) -0.0072(15) -0.0101(12)
C339 0.025(2) 0.0371(14) 0.0510(17) -0.0122(13) -0.0259(16) 0.0005(14)
C340 0.0156(17) 0.0363(14) 0.0306(16) -0.0017(12) -0.0165(13) 0.0089(12)
C341 0.0324(15) 0.0260(15) 0.0253(14) 0.0175(12) 0.0019(13) 0.0124(12)
C342 0.0366(17) 0.0419(18) 0.0166(18) 0.0021(13) -0.0065(13) 0.0150(12)
C343 0.0448(17) 0.0538(15) 0.0099(18) 0.0028(14) -0.0050(14) 0.0216(14)
C344 0.0465(16) 0.054(2) 0.022(2) 0.0173(16) 0.0121(15) 0.0183(11)
C345 0.0363(15) 0.040(2) 0.038(2) 0.021(2) 0.0109(12) 0.0129(14)
C346 0.0390(13) 0.0190(19) 0.0720(19) 0.0055(15) -0.0107(13) -0.0083(14)
C347 0.0398(17) 0.0281(19) 0.0618(18) 0.0281(15) 0.0070(13) -0.0086(13)
C348 0.0256(16) 0.0468(18) 0.0676(17) 0.0240(14) 0.0101(15) -0.0133(14)
C349 0.0300(18) 0.0307(16) 0.0780(18) 0.0077(15) -0.0050(15) -0.0119(13)
C350 0.0344(18) 0.0166(18) 0.0774(17) -0.0039(14) -0.0165(14) -0.0132(13)
C351 0.0501(16) 0.034(2) 0.040(2) -0.0231(16) -0.0176(13) 0.0113(15)
C352 0.0433(16) 0.029(2) 0.0606(18) -0.0202(17) -0.0244(16) 0.0013(17)
C353 0.044(2) 0.0381(18) 0.044(2) -0.0197(15) -0.0276(18) 0.0052(14)
C354 0.0543(19) 0.0526(14) 0.026(2) -0.0138(15) -0.0174(16) 0.0185(14)
C355 0.0603(16) 0.049(2) 0.020(2) -0.0176(15) -0.0078(16) 0.0239(12)
C356 0.038(2) 0.0562(17) 0.0235(19) 0.0030(13) 0.0141(16) 0.0277(15)
C357 0.0514(17) 0.0599(16) 0.0088(17) 0.0022(14) 0.0130(13) 0.0260(13)
C358 0.0409(18) 0.0601(16) 0.024(2) 0.0165(15) 0.0195(14) 0.0184(13)
C359 0.029(2) 0.0613(16) 0.041(2) 0.0258(13) 0.0239(15) 0.0017(15)
C360 0.0227(19) 0.0642(17) 0.0439(15) 0.0149(15) 0.0167(14) 0.0104(14)
C501 0.025(2) 0.027(2) 0.0336(18) 0.0027(17) 0.0023(13) 0.010(2)
C502 0.015(2) 0.0304(18) 0.055(2) 0.0007(13) 0.0080(19) 0.0098(14)
C503 0.016(2) 0.0426(16) 0.056(2) -0.0077(17) -0.017(2) 0.0120(16)
C504 0.043(3) 0.044(2) 0.029(2) 0.0029(15) -0.0149(17) 0.0224(16)
C505 0.0382(18) 0.029(2) 0.0308(18) 0.0103(15) 0.0039(17) 0.0165(16)
C506 0.0401(19) 0.028(2) 0.039(2) -0.0145(15) -0.0042(15) 0.0218(18)
C507 0.049(2) 0.018(2) 0.059(2) -0.0160(18) -0.0156(15) 0.0061(16)
C508 0.0549(19) 0.026(2) 0.061(3) -0.028(2) -0.0266(17) 0.0103(16)
C509 0.063(2) 0.058(2) 0.025(2) -0.0256(18) -0.0106(16) 0.0301(18)
C510 0.050(2) 0.049(2) 0.030(2) -0.0134(17) 0.0025(17) 0.0278(15)
C511 0.019(2) 0.0442(18) 0.061(2) 0.0113(15) 0.0213(17) 0.0079(17)
C512 0.050(3) 0.0577(19) 0.045(3) -0.0012(19) 0.023(2) 0.0217(16)
C513 0.051(2) 0.069(2) 0.033(2) 0.0151(16) 0.0327(17) 0.017(2)
C514 0.035(3) 0.051(2) 0.073(3) 0.0277(19) 0.024(2) 0.0038(17)
C515 0.013(2) 0.0429(17) 0.080(2) 0.0193(16) 0.0185(17) -0.0060(17)
C516 0.027(3) 0.0446(16) 0.070(2) -0.0152(17) -0.017(2) -0.0006(19)
C517 0.021(3) 0.041(2) 0.096(2) 0.0016(15) -0.004(2) -0.0126(17)
C518 0.033(3) 0.026(2) 0.101(2) -0.0069(18) -0.0127(16) -0.0180(17)
C519 0.0440(19) 0.033(2) 0.081(3) -0.023(2) -0.030(2) -0.004(2)
C520 0.035(3) 0.047(2) 0.062(3) -0.0257(18) -0.031(2) 0.0092(18)
C521 0.058(2) 0.059(2) 0.023(3) -0.004(2) -0.012(2) 0.0209(18)
C522 0.056(2) 0.061(2) 0.025(3) -0.0182(18) -0.026(2) 0.0228(16)
C523 0.065(2) 0.070(2) 0.015(2) -0.0140(19) -0.0070(19) 0.0281(15)
C524 0.068(2) 0.078(2) 0.018(3) 0.004(2) 0.0154(18) 0.0226(16)
C525 0.066(2) 0.065(2) 0.025(3) 0.020(2) 0.008(2) 0.0192(16)
C526 0.0469(17) 0.028(2) 0.046(2) 0.0231(18) 0.0117(14) 0.0084(15)
C527 0.047(2) 0.044(3) 0.048(3) 0.031(2) 0.0214(15) 0.0088(18)
C528 0.042(2) 0.038(2) 0.075(2) 0.032(2) 0.0209(18) -0.0006(17)
C529 0.044(2) 0.025(3) 0.093(3) 0.0138(17) 0.0050(16) -0.013(2)
C530 0.051(2) 0.009(2) 0.075(2) 0.0085(18) -0.0010(15) -0.0007(18)
C531 0.025(2) 0.027(2) 0.0336(18) 0.0027(17) 0.0023(13) 0.010(2)
C532 0.015(2) 0.0304(18) 0.055(2) 0.0007(13) 0.0080(19) 0.0098(14)
C533 0.016(2) 0.0426(16) 0.056(2) -0.0077(17) -0.017(2) 0.0120(16)
C534 0.043(3) 0.044(2) 0.029(2) 0.0029(15) -0.0149(17) 0.0224(16)
C535 0.0382(18) 0.029(2) 0.0308(18) 0.0103(15) 0.0039(17) 0.0165(16)
C536 0.0401(19) 0.028(2) 0.039(2) -0.0145(15) -0.0042(15) 0.0218(18)
C537 0.049(2) 0.018(2) 0.059(2) -0.0160(18) -0.0156(15) 0.0061(16)
C538 0.0549(19) 0.026(2) 0.061(3) -0.028(2) -0.0266(17) 0.0103(16)
C539 0.063(2) 0.058(2) 0.025(2) -0.0256(18) -0.0106(16) 0.0301(18)
C540 0.050(2) 0.049(2) 0.030(2) -0.0134(17) 0.0025(17) 0.0278(15)
C541 0.019(2) 0.0442(18) 0.061(2) 0.0113(15) 0.0213(17) 0.0079(17)
C542 0.050(3) 0.0577(19) 0.045(3) -0.0012(19) 0.023(2) 0.0217(16)
C543 0.051(2) 0.069(2) 0.033(2) 0.0151(16) 0.0327(17) 0.017(2)
C544 0.035(3) 0.051(2) 0.073(3) 0.0277(19) 0.024(2) 0.0038(17)
C545 0.013(2) 0.0429(17) 0.080(2) 0.0193(16) 0.0185(17) -0.0060(17)
C546 0.027(3) 0.0446(16) 0.070(2) -0.0152(17) -0.017(2) -0.0006(19)
C547 0.021(3) 0.041(2) 0.096(2) 0.0016(15) -0.004(2) -0.0126(17)
C548 0.033(3) 0.026(2) 0.101(2) -0.0069(18) -0.0127(16) -0.0180(17)
C549 0.0440(19) 0.033(2) 0.081(3) -0.023(2) -0.030(2) -0.004(2)
C550 0.035(3) 0.047(2) 0.062(3) -0.0257(18) -0.031(2) 0.0092(18)
C551 0.058(2) 0.059(2) 0.023(3) -0.004(2) -0.012(2) 0.0209(18)
C552 0.056(2) 0.061(2) 0.025(3) -0.0182(18) -0.026(2) 0.0228(16)
C553 0.065(2) 0.070(2) 0.015(2) -0.0140(19) -0.0070(19) 0.0281(15)
C554 0.068(2) 0.078(2) 0.018(3) 0.004(2) 0.0154(18) 0.0226(16)
C555 0.066(2) 0.065(2) 0.025(3) 0.020(2) 0.008(2) 0.0192(16)
C556 0.0469(17) 0.028(2) 0.046(2) 0.0231(18) 0.0117(14) 0.0084(15)
C557 0.047(2) 0.044(3) 0.048(3) 0.031(2) 0.0214(15) 0.0088(18)
C558 0.042(2) 0.038(2) 0.075(2) 0.032(2) 0.0209(18) -0.0006(17)
C559 0.044(2) 0.025(3) 0.093(3) 0.0138(17) 0.0050(16) -0.013(2)
C560 0.051(2) 0.009(2) 0.075(2) 0.0085(18) -0.0010(15) -0.0007(18)
Cl1 0.064(2) 0.107(3) 0.061(2) 0.0273(18) 0.0129(13) 0.0417(19)
Cl2 0.070(2) 0.0536(17) 0.207(5) -0.077(2) -0.094(3) 0.0266(13)
C401 0.025(4) 0.026(4) 0.052(3) -0.009(4) -0.008(3) 0.000(3)
C402 0.035(6) 0.020(6) 0.086(4) 0.001(4) -0.035(4) -0.005(4)
C403 0.036(6) 0.052(6) 0.134(6) 0.057(6) 0.004(7) 0.008(4)
C404 0.071(7) 0.119(9) 0.084(5) 0.042(4) 0.014(5) 0.063(5)
C405 0.079(6) 0.092(7) 0.058(4) -0.019(5) -0.033(4) 0.059(4)
C406 0.044(5) 0.032(4) 0.078(4) -0.023(4) -0.031(4) 0.002(3)
Cl3 0.061(3) 0.101(4) 0.257(9) 0.119(5) 0.012(5) -0.006(3)
Cl4 0.133(5) 0.137(5) 0.065(3) 0.008(3) 0.000(3) 0.045(4)
C411 0.069(10) 0.047(8) 0.150(7) 0.074(6) -0.036(7) -0.001(6)
C412 0.043(10) 0.039(9) 0.082(6) 0.026(5) 0.003(7) 0.015(6)
C413 0.032(7) 0.069(9) 0.066(5) 0.033(5) -0.012(5) 0.006(6)
C414 0.107(12) 0.096(12) 0.092(7) -0.007(8) -0.001(9) 0.032(8)
C415 0.180(17) 0.100(13) 0.160(10) -0.040(11) -0.049(11) 0.005(10)
C416 0.073(10) 0.047(9) 0.216(10) 0.014(8) -0.074(9) 0.011(7)

loop_
_atom_type_symbol
_atom_type_description
_atom_type_scat_dispersion_real
_atom_type_scat_dispersion_imag
_atom_type_scat_source
C C 0.0033 0.0016 'International Tables Vol C Tables 4.2.6.8 and 6.1.1.4'
H H 0.0000 0.0000 'International Tables Vol C Tables 4.2.6.8 and 6.1.1.4'
Co Co 0.3494 0.9721 'International Tables Vol C Tables 4.2.6.8 and 6.1.1.4'
N N 0.0061 0.0033 'International Tables Vol C Tables 4.2.6.8 and 6.1.1.4'
Cl Cl 0.1484 0.1585 'International Tables Vol C Tables 4.2.6.8 and 6.1.1.4'

loop_
_geom_angle_atom_site_label_1
_geom_angle_atom_site_label_2
_geom_angle_atom_site_label_3
_geom_angle
N101 Co1 N104 90.00(13)
N101 Co1 N102 89.73(13)
N104 Co1 N102 172.20(8)
N101 Co1 N103 174.54(8)
N104 Co1 N103 89.91(13)
N102 Co1 N103 89.62(13)
N101 Co1 C301 94.1(3)
N104 Co1 C301 91.4(3)
N102 Co1 C301 96.3(3)
N103 Co1 C301 91.3(3)
N101 Co1 C501 92.5(3)
N104 Co1 C501 89.6(3)
N102 Co1 C501 98.2(3)
N103 Co1 C501 93.0(3)
C301 Co1 C501 2.4(5)
C104 N101 C101 104.1(3)
C104 N101 Co1 127.9(2)
C101 N101 Co1 127.6(2)
C108 N102 C105 104.92(18)
C108 N102 Co1 127.6(2)
C105 N102 Co1 126.9(2)
C109 N103 C112 105.6(3)
C109 N103 Co1 126.9(2)
C112 N103 Co1 127.1(2)
C113 N104 C116 105.25(19)
C113 N104 Co1 127.3(2)
C116 N104 Co1 127.0(2)
C117 C101 N101 123.9(3)
C117 C101 C102 124.3(3)
N101 C101 C102 111.8(3)
C103 C102 C101 106.4(3)
C103 C102 C121 127.8(3)
C101 C102 C121 125.6(3)
C102 C103 C104 106.1(3)
C102 C103 C122 128.5(3)
C104 C103 C122 125.3(3)
N101 C104 C118 124.8(3)
N101 C104 C103 111.6(3)
C118 C104 C103 123.4(3)
C118 C105 N102 125.5(3)
C118 C105 C106 123.9(3)
N102 C105 C106 110.6(3)
C107 C106 C105 106.4(3)
C107 C106 C123 128.6(3)
C105 C106 C123 124.7(3)
C106 C107 C108 106.5(3)
C106 C107 C124 128.2(3)
C108 C107 C124 125.1(3)
N102 C108 C119 124.7(3)
N102 C108 C107 111.5(3)
C119 C108 C107 123.8(3)
N103 C109 C119 125.8(3)
N103 C109 C110 110.7(3)
C119 C109 C110 123.6(3)
C111 C110 C109 106.6(3)
C111 C110 C125 129.1(3)
C109 C110 C125 124.0(3)
C110 C111 C112 106.5(3)
C110 C111 C126 128.2(3)
C112 C111 C126 125.1(3)
N103 C112 C120 125.6(3)
N103 C112 C111 110.6(3)
C120 C112 C111 123.8(3)
N104 C113 C120 125.2(3)
N104 C113 C114 110.9(3)
C120 C113 C114 123.8(3)
C115 C114 C113 106.4(3)
C115 C114 C127 128.5(4)
C113 C114 C127 124.9(3)
C114 C115 C116 107.0(3)
C114 C115 C128 128.8(4)
C116 C115 C128 123.9(3)
C117 C116 N104 124.8(3)
C117 C116 C115 124.7(3)
N104 C116 C115 110.5(3)
C116 C117 C101 125.7(3)
C116 C117 H117 117.1
C101 C117 H117 117.1
C105 C118 C104 124.7(3)
C105 C118 H118 117.6
C104 C118 H118 117.6
C109 C119 C108 124.6(3)
C109 C119 H119 117.7
C108 C119 H119 117.7
C112 C120 C113 124.5(3)
C112 C120 H120 117.8
C113 C120 H120 117.8
C102 C121 C129 112.9(3)
C102 C121 H12A 109.0
C129 C121 H12A 109.0
C102 C121 H12B 109.0
C129 C121 H12B 109.0
H12A C121 H12B 107.8
C103 C122 C130 111.8(3)
C103 C122 H12C 109.3
C130 C122 H12C 109.3
C103 C122 H12D 109.3
C130 C122 H12D 109.3
H12C C122 H12D 107.9
C106 C123 C131 113.4(3)
C106 C123 H12E 108.9
C131 C123 H12E 108.9
C106 C123 H12F 108.9
C131 C123 H12F 108.9
H12E C123 H12F 107.7
C107 C124 C132 112.1(3)
C107 C124 H12G 109.2
C132 C124 H12G 109.2
C107 C124 H12H 109.2
C132 C124 H12H 109.2
H12G C124 H12H 107.9
C110 C125 C133 112.1(3)
C110 C125 H12I 109.2
C133 C125 H12I 109.2
C110 C125 H12J 109.2
C133 C125 H12J 109.2
H12I C125 H12J 107.9
C111 C126 C134 112.5(3)
C111 C126 H12K 109.1
C134 C126 H12K 109.1
C111 C126 H12L 109.1
C134 C126 H12L 109.1
H12K C126 H12L 107.8
C114 C127 C135 111.6(3)
C114 C127 H12M 109.3
C135 C127 H12M 109.3
C114 C127 H12N 109.3
C135 C127 H12N 109.3
H12M C127 H12N 108.0
C115 C128 C136 112.9(3)
C115 C128 H12O 109.0
C136 C128 H12O 109.0
C115 C128 H12P 109.0
C136 C128 H12P 109.0
H12O C128 H12P 107.8
C121 C129 H12Q 109.5
C121 C129 H12R 109.5
H12Q C129 H12R 109.5
C121 C129 H12S 109.5
H12Q C129 H12S 109.5
H12R C129 H12S 109.5
C122 C130 H13A 109.5
C122 C130 H13B 109.5
H13A C130 H13B 109.5
C122 C130 H13C 109.5
H13A C130 H13C 109.5
H13B C130 H13C 109.5
C123 C131 H13D 109.5
C123 C131 H13E 109.5
H13D C131 H13E 109.5
C123 C131 H13F 109.5
H13D C131 H13F 109.5
H13E C131 H13F 109.5
C124 C132 H13G 109.5
C124 C132 H13H 109.5
H13G C132 H13H 109.5
C124 C132 H13I 109.5
H13G C132 H13I 109.5
H13H C132 H13I 109.5
C125 C133 H13J 109.5
C125 C133 H13K 109.5
H13J C133 H13K 109.5
C125 C133 H13L 109.5
H13J C133 H13L 109.5
H13K C133 H13L 109.5
C126 C134 H13M 109.5
C126 C134 H13N 109.5
H13M C134 H13N 109.5
C126 C134 H13O 109.5
H13M C134 H13O 109.5
H13N C134 H13O 109.5
C127 C135 H13P 109.5
C127 C135 H13Q 109.5
H13P C135 H13Q 109.5
C127 C135 H13R 109.5
H13P C135 H13R 109.5
H13Q C135 H13R 109.5
C128 C136 H13S 109.5
C128 C136 H13T 109.5
H13S C136 H13T 109.5
C128 C136 H13U 109.5
H13S C136 H13U 109.5
H13T C136 H13U 109.5
C202 C208 C201 108.9(4)
C202 C208 C203 107.5(3)
C201 C208 C203 107.6(4)
C202 C208 H208 110.9
C201 C208 H208 110.9
C203 C208 H208 110.9
C204 C201 C208 109.3(3)
C204 C201 H20A 109.8
C208 C201 H20A 109.8
C204 C201 H20B 109.8
C208 C201 H20B 109.8
H20A C201 H20B 108.3
C205 C202 C208 109.8(3)
C205 C202 H20C 109.7
C208 C202 H20C 109.7
C205 C202 H20D 109.7
C208 C202 H20D 109.7
H20C C202 H20D 108.2
C206 C203 C208 109.8(3)
C206 C203 H20E 109.7
C208 C203 H20E 109.7
C206 C203 H20F 109.7
C208 C203 H20F 109.7
H20E C203 H20F 108.2
C201 C204 N202 109.9(3)
C201 C204 H20G 109.7
N202 C204 H20G 109.7
C201 C204 H20H 109.7
N202 C204 H20H 109.7
H20G C204 H20H 108.2
C202 C205 N202 111.2(3)
C202 C205 H20I 109.4
N202 C205 H20I 109.4
C202 C205 H20J 109.4
N202 C205 H20J 109.4
H20I C205 H20J 108.0
N202 C206 C203 109.5(3)
N202 C206 H20K 109.8
C203 C206 H20K 109.8
N202 C206 H20L 109.8
C203 C206 H20L 109.8
H20K C206 H20L 108.2
C207 N202 C205 109.0(3)
C207 N202 C206 111.4(3)
C205 N202 C206 108.4(3)
C207 N202 C204 109.8(3)
C205 N202 C204 108.9(3)
C206 N202 C204 109.3(3)
N202 C207 H20M 109.5
N202 C207 H20N 109.5
H20M C207 H20N 109.5
N202 C207 H20O 109.5
H20M C207 H20O 109.5
H20N C207 H20O 109.5
C302 C301 C306 118.9(6)
C302 C301 C305 106.3(6)
C306 C301 C305 111.8(7)
C302 C301 Co1 107.9(5)
C306 C301 Co1 104.4(4)
C305 C301 Co1 107.0(4)
C311 C302 C301 121.3(4)
C311 C302 C303 119.9(2)
C301 C302 C303 109.8(5)
C316 C303 C304 120.0(2)
C316 C303 C302 120.3(2)
C304 C303 C302 108.5(3)
C321 C304 C303 120.5(2)
C321 C304 C305 120.4(2)
C303 C304 C305 107.5(3)
C326 C305 C304 119.8(2)
C326 C305 C301 123.9(5)
C304 C305 C301 107.2(5)
C301 C306 C307 124.0(5)
C301 C306 C310 118.8(5)
C307 C306 C310 106.8(3)
C330 C307 C306 120.5(2)
C330 C307 C308 119.9(2)
C306 C307 C308 109.0(3)
C349 C308 C309 119.9(2)
C349 C308 C307 120.2(2)
C309 C308 C307 107.6(3)
C353 C309 C308 120.1(2)
C353 C309 C310 120.2(2)
C308 C309 C310 107.4(3)
C312 C310 C306 120.2(2)
C312 C310 C309 119.8(2)
C306 C310 C309 109.1(3)
C302 C311 C315 119.9(2)
C302 C311 C312 119.9(2)
C315 C311 C312 108.9(3)
C310 C312 C311 119.8(2)
C310 C312 C313 119.9(2)
C311 C312 C313 107.0(3)
C354 C313 C314 119.7(2)
C354 C313 C312 120.2(2)
C314 C313 C312 108.6(3)
C358 C314 C315 119.9(2)
C358 C314 C313 120.4(2)
C315 C314 C313 108.0(3)
C317 C315 C314 120.3(2)
C317 C315 C311 120.2(2)
C314 C315 C311 107.6(3)
C303 C316 C317 119.7(2)
C303 C316 C320 119.7(2)
C317 C316 C320 109.1(3)
C315 C317 C316 120.0(2)
C315 C317 C318 119.9(2)
C316 C317 C318 106.7(3)
C359 C318 C319 119.9(2)
C359 C318 C317 119.7(2)
C319 C318 C317 108.9(3)
C338 C319 C320 120.1(2)
C338 C319 C318 119.9(2)
C320 C319 C318 107.8(3)
C322 C320 C319 120.0(2)
C322 C320 C316 120.2(2)
C319 C320 C316 107.5(3)
C304 C321 C322 119.5(2)
C304 C321 C325 119.7(2)
C322 C321 C325 109.3(3)
C320 C322 C321 120.2(2)
C320 C322 C323 119.9(2)
C321 C322 C323 107.0(3)
C339 C323 C324 120.1(2)
C339 C323 C322 120.2(2)
C324 C323 C322 108.4(3)
C343 C324 C323 119.9(2)
C343 C324 C325 120.0(2)
C323 C324 C325 108.3(3)
C327 C325 C321 120.0(2)
C327 C325 C324 120.0(2)
C321 C325 C324 107.1(3)
C305 C326 C330 119.8(2)
C305 C326 C327 119.9(2)
C330 C326 C327 107.5(3)
C325 C327 C328 119.9(2)
C325 C327 C326 120.1(2)
C328 C327 C326 107.8(3)
C344 C328 C329 120.3(2)
C344 C328 C327 120.0(2)
C329 C328 C327 108.9(3)
C348 C329 C328 120.0(2)
C348 C329 C330 120.3(2)
C328 C329 C330 107.1(3)
C307 C330 C326 119.6(2)
C307 C330 C329 119.7(2)
C326 C330 C329 108.7(3)
C336 C331 C332 119.8(2)
C336 C331 C335 120.0(2)
C332 C331 C335 107.9(3)
C341 C332 C331 120.1(2)
C341 C332 C333 120.0(2)
C331 C332 C333 108.0(3)
C346 C333 C334 120.0(2)
C346 C333 C332 119.7(2)
C334 C333 C332 108.1(3)
C351 C334 C333 120.1(2)
C351 C334 C335 120.0(2)
C333 C334 C335 108.0(3)
C356 C335 C334 120.0(2)
C356 C335 C331 119.9(2)
C334 C335 C331 108.1(3)
C331 C336 C340 120.0(2)
C331 C336 C337 119.9(2)
C340 C336 C337 107.8(3)
C360 C337 C338 120.0(2)
C360 C337 C336 119.9(2)
C338 C337 C336 108.2(3)
C319 C338 C337 120.1(2)
C319 C338 C339 119.9(2)
C337 C338 C339 108.1(3)
C323 C339 C338 119.8(2)
C323 C339 C340 120.0(2)
C338 C339 C340 107.7(3)
C342 C340 C336 120.2(2)
C342 C340 C339 120.0(2)
C336 C340 C339 108.3(3)
C332 C341 C342 120.1(2)
C332 C341 C345 120.0(2)
C342 C341 C345 107.9(3)
C340 C342 C341 119.8(2)
C340 C342 C343 119.8(2)
C341 C342 C343 108.0(3)
C324 C343 C344 119.8(2)
C324 C343 C342 120.1(2)
C344 C343 C342 108.1(3)
C328 C344 C343 120.1(2)
C328 C344 C345 119.9(2)
C343 C344 C345 107.8(3)
C347 C345 C344 119.8(2)
C347 C345 C341 119.9(2)
C344 C345 C341 108.2(3)
C333 C346 C347 120.2(2)
C333 C346 C350 119.8(2)
C347 C346 C350 108.7(3)
C345 C347 C346 120.1(2)
C345 C347 C348 120.4(2)
C346 C347 C348 107.3(3)
C329 C348 C349 119.7(2)
C329 C348 C347 119.7(2)
C349 C348 C347 108.4(3)
C308 C349 C348 120.1(2)
C308 C349 C350 120.0(2)
C348 C349 C350 108.0(3)
C352 C350 C346 120.3(2)
C352 C350 C349 120.1(2)
C346 C350 C349 107.6(3)
C334 C351 C355 119.9(2)
C334 C351 C352 119.8(2)
C355 C351 C352 108.2(3)
C350 C352 C351 120.1(2)
C350 C352 C353 119.9(2)
C351 C352 C353 107.8(3)
C309 C353 C354 120.1(2)
C309 C353 C352 120.0(2)
C354 C353 C352 108.0(3)
C313 C354 C353 119.8(2)
C313 C354 C355 119.9(2)
C353 C354 C355 108.0(3)
C357 C355 C351 120.3(2)
C357 C355 C354 120.3(2)
C351 C355 C354 108.0(3)
C335 C356 C360 120.0(2)
C335 C356 C357 120.0(2)
C360 C356 C357 108.3(3)
C355 C357 C358 120.0(2)
C355 C357 C356 119.7(2)
C358 C357 C356 107.2(3)
C314 C358 C359 119.8(2)
C314 C358 C357 119.7(2)
C359 C358 C357 108.9(3)
C318 C359 C358 120.4(2)
C318 C359 C360 120.1(2)
C358 C359 C360 107.5(3)
C337 C360 C356 120.3(2)
C337 C360 C359 119.8(2)
C356 C360 C359 108.1(3)
C502 C501 C506 118.9(7)
C502 C501 C505 106.3(6)
C506 C501 C505 111.7(8)
C502 C501 Co1 100.9(5)
C506 C501 Co1 110.4(4)
C505 C501 Co1 107.7(4)
C511 C502 C501 121.1(4)
C511 C502 C503 120.0(2)
C501 C502 C503 109.8(5)
C516 C503 C504 119.9(2)
C516 C503 C502 120.2(2)
C504 C503 C502 108.5(3)
C521 C504 C503 120.6(2)
C521 C504 C505 120.4(3)
C503 C504 C505 107.5(3)
C526 C505 C504 119.8(2)
C526 C505 C501 123.9(5)
C504 C505 C501 107.2(5)
C501 C506 C507 124.1(5)
C501 C506 C510 118.9(5)
C507 C506 C510 106.8(3)
C530 C507 C506 120.5(3)
C530 C507 C508 120.0(2)
C506 C507 C508 109.0(3)
C549 C508 C509 119.8(2)
C549 C508 C507 120.1(3)
C509 C508 C507 107.6(3)
C553 C509 C508 120.1(2)
C553 C509 C510 120.4(3)
C508 C509 C510 107.4(3)
C512 C510 C506 120.2(3)
C512 C510 C509 119.7(2)
C506 C510 C509 109.2(3)
C502 C511 C512 120.1(3)
C502 C511 C515 119.8(2)
C512 C511 C515 108.9(3)
C510 C512 C511 119.8(3)
C510 C512 C513 119.9(2)
C511 C512 C513 107.0(3)
C554 C513 C514 119.6(2)
C554 C513 C512 120.3(2)
C514 C513 C512 108.6(3)
C558 C514 C515 119.9(3)
C558 C514 C513 120.6(3)
C515 C514 C513 107.9(3)
C517 C515 C514 120.4(2)
C517 C515 C511 120.2(2)
C514 C515 C511 107.6(3)
C503 C516 C517 119.7(2)
C503 C516 C520 119.7(2)
C517 C516 C520 109.1(3)
C515 C517 C516 120.0(2)
C515 C517 C518 119.8(3)
C516 C517 C518 106.7(3)
C559 C518 C519 120.0(2)
C559 C518 C517 119.7(2)
C519 C518 C517 108.8(3)
C538 C519 C520 120.1(3)
C538 C519 C518 119.9(2)
C520 C519 C518 107.9(3)
C522 C520 C519 120.0(2)
C522 C520 C516 120.2(3)
C519 C520 C516 107.5(3)
C504 C521 C522 119.4(3)
C504 C521 C525 119.7(3)
C522 C521 C525 109.3(3)
C520 C522 C521 120.2(3)
C520 C522 C523 120.0(3)
C521 C522 C523 107.0(3)
C539 C523 C524 120.1(2)
C539 C523 C522 120.1(3)
C524 C523 C522 108.4(3)
C543 C524 C523 119.9(2)
C543 C524 C525 120.0(2)
C523 C524 C525 108.2(3)
C527 C525 C521 120.0(2)
C527 C525 C524 120.0(3)
C521 C525 C524 107.0(3)
C505 C526 C530 119.9(3)
C505 C526 C527 119.9(2)
C530 C526 C527 107.5(3)
C525 C527 C528 119.9(3)
C525 C527 C526 120.1(3)
C528 C527 C526 107.8(3)
C544 C528 C529 120.3(2)
C544 C528 C527 120.1(2)
C529 C528 C527 108.9(3)
C548 C529 C528 120.0(2)
C548 C529 C530 120.4(2)
C528 C529 C530 107.1(3)
C507 C530 C526 119.5(2)
C507 C530 C529 119.6(2)
C526 C530 C529 108.7(3)
C536 C531 C532 119.7(2)
C536 C531 C535 120.1(2)
C532 C531 C535 107.9(3)
C541 C532 C531 120.1(2)
C541 C532 C533 120.0(2)
C531 C532 C533 107.9(3)
C546 C533 C534 119.9(2)
C546 C533 C532 119.7(2)
C534 C533 C532 108.1(3)
C551 C534 C533 120.2(2)
C551 C534 C535 119.9(2)
C533 C534 C535 107.9(3)
C556 C535 C534 120.1(2)
C556 C535 C531 119.9(3)
C534 C535 C531 108.2(3)
C531 C536 C540 120.0(2)
C531 C536 C537 119.9(2)
C540 C536 C537 107.7(3)
C560 C537 C538 120.1(2)
C560 C537 C536 119.8(2)
C538 C537 C536 108.2(3)
C519 C538 C537 120.1(2)
C519 C538 C539 120.0(2)
C537 C538 C539 108.1(3)
C523 C539 C540 120.0(2)
C523 C539 C538 119.7(2)
C540 C539 C538 107.6(3)
C542 C540 C536 120.2(2)
C542 C540 C539 120.0(2)
C536 C540 C539 108.4(3)
C532 C541 C542 120.1(2)
C532 C541 C545 120.1(2)
C542 C541 C545 107.9(3)
C540 C542 C541 119.8(2)
C540 C542 C543 119.8(2)
C541 C542 C543 108.0(3)
C524 C543 C544 119.9(2)
C524 C543 C542 120.1(2)
C544 C543 C542 108.0(3)
C528 C544 C543 120.1(3)
C528 C544 C545 119.9(3)
C543 C544 C545 107.9(3)
C547 C545 C544 119.8(2)
C547 C545 C541 119.9(2)
C544 C545 C541 108.2(3)
C533 C546 C547 120.2(2)
C533 C546 C550 119.8(2)
C547 C546 C550 108.7(3)
C545 C547 C546 120.0(2)
C545 C547 C548 120.4(3)
C546 C547 C548 107.3(3)
C529 C548 C549 119.7(2)
C529 C548 C547 119.6(2)
C549 C548 C547 108.4(3)
C508 C549 C548 120.2(2)
C508 C549 C550 120.1(3)
C548 C549 C550 108.0(3)
C552 C550 C546 120.3(3)
C552 C550 C549 120.1(2)
C546 C550 C549 107.7(3)
C534 C551 C555 119.9(3)
C534 C551 C552 119.7(3)
C555 C551 C552 108.2(3)
C550 C552 C551 120.1(3)
C550 C552 C553 119.8(3)
C551 C552 C553 107.8(3)
C509 C553 C554 120.1(2)
C509 C553 C552 120.1(3)
C554 C553 C552 108.0(3)
C513 C554 C553 119.7(2)
C513 C554 C555 119.9(2)
C553 C554 C555 108.0(3)
C557 C555 C551 120.4(2)
C557 C555 C554 120.4(3)
C551 C555 C554 107.9(3)
C535 C556 C560 120.0(3)
C535 C556 C557 120.0(2)
C560 C556 C557 108.3(3)
C555 C557 C558 119.9(3)
C555 C557 C556 119.7(3)
C558 C557 C556 107.2(3)
C514 C558 C559 119.7(3)
C514 C558 C557 119.6(2)
C559 C558 C557 108.9(3)
C518 C559 C558 120.5(2)
C518 C559 C560 120.1(2)
C558 C559 C560 107.5(3)
C537 C560 C556 120.4(2)
C537 C560 C559 119.8(2)
C556 C560 C559 108.1(3)
C402 C401 C406 120.0
C402 C401 Cl1 120.01(6)
C406 C401 Cl1 119.98(6)
C403 C402 C401 120.0
C403 C402 Cl2 119.97(6)
C401 C402 Cl2 120.02(6)
C402 C403 C404 120.0
C402 C403 H403 120.0
C404 C403 H403 120.0
C405 C404 C403 120.0
C405 C404 H404 120.0
C403 C404 H404 120.0
C406 C405 C404 120.0
C406 C405 H405 120.0
C404 C405 H405 120.0
C405 C406 C401 120.0
C405 C406 H406 120.0
C401 C406 H406 120.0
C412 C411 C416 120.0
C412 C411 Cl3 119.95(14)
C416 C411 Cl3 120.00(14)
C413 C412 C411 120.0
C413 C412 Cl4 119.96(14)
C411 C412 Cl4 120.03(14)
C412 C413 C414 120.0
C412 C413 H413 120.0
C414 C413 H413 120.0
C415 C414 C413 120.0
C415 C414 H414 120.0
C413 C414 H414 120.0
C414 C415 C416 120.0
C414 C415 H415 120.0
C416 C415 H415 120.0
C415 C416 C411 120.0
C415 C416 H416 120.0
C411 C416 H416 120.0

loop_
_geom_bond_atom_site_label_1
_geom_bond_atom_site_label_2
_geom_bond_distance
Co1 N101 1.971(4)
Co1 N104 1.986(2)
Co1 N102 1.9877(19)
Co1 N103 1.991(4)
Co1 C301 2.266(3)
Co1 C501 2.278(3)
N101 C104 1.372(4)
N101 C101 1.389(4)
N102 C108 1.373(4)
N102 C105 1.378(4)
N103 C109 1.366(4)
N103 C112 1.366(4)
N104 C113 1.372(4)
N104 C116 1.387(4)
C101 C117 1.387(5)
C101 C102 1.434(5)
C102 C103 1.369(5)
C102 C121 1.496(5)
C103 C104 1.451(5)
C103 C122 1.492(5)
C104 C118 1.381(5)
C105 C118 1.364(5)
C105 C106 1.461(4)
C106 C107 1.357(3)
C106 C123 1.487(5)
C107 C108 1.445(4)
C107 C124 1.508(5)
C108 C119 1.381(5)
C109 C119 1.380(5)
C109 C110 1.450(5)
C110 C111 1.349(5)
C110 C125 1.508(5)
C111 C112 1.453(5)
C111 C126 1.506(5)
C112 C120 1.379(5)
C113 C120 1.383(5)
C113 C114 1.457(5)
C114 C115 1.358(4)
C114 C127 1.508(5)
C115 C116 1.448(4)
C115 C128 1.501(5)
C116 C117 1.365(5)
C117 H117 0.9500
C118 H118 0.9500
C119 H119 0.9500
C120 H120 0.9500
C121 C129 1.532(5)
C121 H12A 0.9900
C121 H12B 0.9900
C122 C130 1.522(6)
C122 H12C 0.9900
C122 H12D 0.9900
C123 C131 1.531(5)
C123 H12E 0.9900
C123 H12F 0.9900
C124 C132 1.520(5)
C124 H12G 0.9900
C124 H12H 0.9900
C125 C133 1.531(6)
C125 H12I 0.9900
C125 H12J 0.9900
C126 C134 1.526(5)
C126 H12K 0.9900
C126 H12L 0.9900
C127 C135 1.529(5)
C127 H12M 0.9900
C127 H12N 0.9900
C128 C136 1.546(6)
C128 H12O 0.9900
C128 H12P 0.9900
C129 H12Q 0.9800
C129 H12R 0.9800
C129 H12S 0.9800
C130 H13A 0.9800
C130 H13B 0.9800
C130 H13C 0.9800
C131 H13D 0.9800
C131 H13E 0.9800
C131 H13F 0.9800
C132 H13G 0.9800
C132 H13H 0.9800
C132 H13I 0.9800
C133 H13J 0.9800
C133 H13K 0.9800
C133 H13L 0.9800
C134 H13M 0.9800
C134 H13N 0.9800
C134 H13O 0.9800
C135 H13P 0.9800
C135 H13Q 0.9800
C135 H13R 0.9800
C136 H13S 0.9800
C136 H13T 0.9800
C136 H13U 0.9800
C208 C202 1.525(7)
C208 C201 1.540(4)
C208 C203 1.543(6)
C208 H208 1.0000
C201 C204 1.506(5)
C201 H20A 0.9900
C201 H20B 0.9900
C202 C205 1.473(6)
C202 H20C 0.9900
C202 H20D 0.9900
C203 C206 1.507(6)
C203 H20E 0.9900
C203 H20F 0.9900
C204 N202 1.514(4)
C204 H20G 0.9900
C204 H20H 0.9900
C205 N202 1.505(4)
C205 H20I 0.9900
C205 H20J 0.9900
C206 N202 1.506(5)
C206 H20K 0.9900
C206 H20L 0.9900
N202 C207 1.488(5)
C207 H20M 0.9800
C207 H20N 0.9800
C207 H20O 0.9800
C301 C302 1.408(13)
C301 C306 1.442(10)
C301 C305 1.519(10)
C302 C311 1.383(3)
C302 C303 1.449(3)
C303 C316 1.385(3)
C303 C304 1.448(3)
C304 C321 1.382(3)
C304 C305 1.450(3)
C305 C326 1.383(3)
C306 C307 1.446(3)
C306 C310 1.446(3)
C307 C330 1.383(3)
C307 C308 1.451(3)
C308 C349 1.382(3)
C308 C309 1.450(3)
C309 C353 1.380(3)
C309 C310 1.451(3)
C310 C312 1.384(3)
C311 C315 1.451(3)
C311 C312 1.451(3)
C312 C313 1.452(3)
C313 C354 1.384(3)
C313 C314 1.451(3)
C314 C358 1.384(3)
C314 C315 1.449(3)
C315 C317 1.382(3)
C316 C317 1.451(3)
C316 C320 1.451(3)
C317 C318 1.454(3)
C318 C359 1.382(3)
C318 C319 1.450(3)
C319 C338 1.383(3)
C319 C320 1.449(3)
C320 C322 1.382(3)
C321 C322 1.450(3)
C321 C325 1.450(3)
C322 C323 1.454(3)
C323 C339 1.381(3)
C323 C324 1.451(3)
C324 C343 1.382(3)
C324 C325 1.454(3)
C325 C327 1.382(3)
C326 C330 1.453(3)
C326 C327 1.454(3)
C327 C328 1.450(3)
C328 C344 1.382(3)
C328 C329 1.448(3)
C329 C348 1.383(3)
C329 C330 1.454(3)
C331 C336 1.383(3)
C331 C332 1.453(3)
C331 C335 1.454(3)
C332 C341 1.381(3)
C332 C333 1.455(3)
C333 C346 1.382(3)
C333 C334 1.451(3)
C334 C351 1.384(3)
C334 C335 1.452(3)
C335 C356 1.381(3)
C336 C340 1.451(3)
C336 C337 1.453(3)
C337 C360 1.381(3)
C337 C338 1.451(3)
C338 C339 1.454(3)
C339 C340 1.454(3)
C340 C342 1.381(3)
C341 C342 1.452(3)
C341 C345 1.453(3)
C342 C343 1.456(3)
C343 C344 1.452(3)
C344 C345 1.453(3)
C345 C347 1.380(3)
C346 C347 1.449(3)
C346 C350 1.451(3)
C347 C348 1.453(3)
C348 C349 1.449(3)
C349 C350 1.452(3)
C350 C352 1.379(3)
C351 C355 1.448(3)
C351 C352 1.449(3)
C352 C353 1.452(3)
C353 C354 1.450(3)
C354 C355 1.451(3)
C355 C357 1.380(3)
C356 C360 1.451(3)
C356 C357 1.455(3)
C357 C358 1.451(3)
C358 C359 1.449(3)
C359 C360 1.453(3)
C501 C502 1.408(13)
C501 C506 1.442(10)
C501 C505 1.519(10)
C502 C511 1.383(3)
C502 C503 1.449(3)
C503 C516 1.385(3)
C503 C504 1.447(3)
C504 C521 1.382(3)
C504 C505 1.450(3)
C505 C526 1.382(3)
C506 C507 1.445(3)
C506 C510 1.446(3)
C507 C530 1.383(3)
C507 C508 1.451(3)
C508 C549 1.382(3)
C508 C509 1.450(3)
C509 C553 1.380(3)
C509 C510 1.451(3)
C510 C512 1.384(3)
C511 C512 1.450(3)
C511 C515 1.450(3)
C512 C513 1.453(3)
C513 C554 1.384(3)
C513 C514 1.451(3)
C514 C558 1.384(3)
C514 C515 1.448(3)
C515 C517 1.381(3)
C516 C517 1.450(3)
C516 C520 1.451(3)
C517 C518 1.454(3)
C518 C559 1.382(3)
C518 C519 1.449(3)
C519 C538 1.382(3)
C519 C520 1.449(3)
C520 C522 1.382(3)
C521 C522 1.449(3)
C521 C525 1.450(3)
C522 C523 1.454(3)
C523 C539 1.382(3)
C523 C524 1.451(3)
C524 C543 1.382(3)
C524 C525 1.455(3)
C525 C527 1.382(3)
C526 C530 1.453(3)
C526 C527 1.454(3)
C527 C528 1.450(3)
C528 C544 1.382(3)
C528 C529 1.447(3)
C529 C548 1.383(3)
C529 C530 1.455(3)
C531 C536 1.384(3)
C531 C532 1.453(3)
C531 C535 1.455(3)
C532 C541 1.380(3)
C532 C533 1.455(3)
C533 C546 1.383(3)
C533 C534 1.451(3)
C534 C551 1.384(3)
C534 C535 1.451(3)
C535 C556 1.381(3)
C536 C540 1.451(3)
C536 C537 1.454(3)
C537 C560 1.381(3)
C537 C538 1.450(3)
C538 C539 1.454(3)
C539 C540 1.454(3)
C540 C542 1.381(3)
C541 C542 1.452(3)
C541 C545 1.454(3)
C542 C543 1.456(3)
C543 C544 1.452(3)
C544 C545 1.453(3)
C545 C547 1.380(3)
C546 C547 1.449(3)
C546 C550 1.450(3)
C547 C548 1.454(3)
C548 C549 1.448(3)
C549 C550 1.452(3)
C550 C552 1.379(3)
C551 C555 1.448(3)
C551 C552 1.449(3)
C552 C553 1.452(3)
C553 C554 1.450(3)
C554 C555 1.451(3)
C555 C557 1.380(3)
C556 C560 1.450(3)
C556 C557 1.455(3)
C557 C558 1.451(3)
C558 C559 1.449(3)
C559 C560 1.454(3)
Cl1 C401 1.705(3)
Cl2 C402 1.705(3)
C401 C402 1.3900
C401 C406 1.3900
C402 C403 1.3900
C403 C404 1.3900
C403 H403 0.9500
C404 C405 1.3900
C404 H404 0.9500
C405 C406 1.3900
C405 H405 0.9500
C406 H406 0.9500
Cl3 C411 1.705(3)
Cl4 C412 1.705(3)
C411 C412 1.3900
C411 C416 1.3900
C412 C413 1.3900
C413 C414 1.3900
C413 H413 0.9500
C414 C415 1.3900
C414 H414 0.9500
C415 C416 1.3900
C415 H415 0.9500
C416 H416 0.9500
